data_2233247
loop_
_publ_author_name
'Sun, Ju-Feng'
'Hou, Gui-Ge'
'Dai, Xian-Ping'

_publ_section_title
;
 <i>catena</i>-Poly[[bis(acetato-\k<i>O</i>)aquacopper(II)]-\m-5-(pyridin-3-yl)pyrimidine-\k^2^<i>N</i>^1^:<i>N</i>^5^]
;
_journal_coeditor_code LX2203
_journal_issue 1
_journal_name_full 'Acta Crystallographica Section E'
_journal_page_first m91
_journal_paper_doi 10.1107/S160053681105481X
_journal_volume 68
_journal_year 2012
_chemical_formula_iupac '[Cu (C2 H3 O2)2 (C9 H7 N3) (H2 O)]'
_chemical_formula_moiety 'C13 H15 Cu N3 O5'
_chemical_formula_sum 'C13 H15 Cu N3 O5'
_chemical_formula_weight 356.82
_chemical_name_systematic
;
<i>catena</i>-Poly[[bis(acetato-\k<i>O</i>)aquacopper(II)]-\m-
5-(pyridin-3-yl)pyrimidine-\k^2^<i>N</i>^1^:<i>N</i>^5^]
;
_space_group_IT_number 7
_symmetry_cell_setting monoclinic
_symmetry_space_group_name_Hall 'P -2yc'
_symmetry_space_group_name_H-M 'P 1 c 1'
_atom_sites_solution_hydrogens difmap
_atom_sites_solution_primary direct
_atom_sites_solution_secondary difmap
_cell_angle_alpha 90.00
_cell_angle_beta 106.040(3)
_cell_angle_gamma 90.00
_cell_formula_units_Z 2
_cell_length_a 9.154(2)
_cell_length_b 7.9940(19)
_cell_length_c 10.590(2)
_cell_measurement_reflns_used 1345
_cell_measurement_temperature 298(2)
_cell_measurement_theta_max 23.498
_cell_measurement_theta_min 2.315
_cell_volume 744.8(3)
_computing_cell_refinement '<i>SAINT</i> (Bruker, 2003)'
_computing_data_collection '<i>SMART</i> (Bruker, 2003)'
_computing_data_reduction '<i>SAINT</i> (Bruker, 2003)'
_computing_molecular_graphics 'SHELXTL (Sheldrick, 2008)'
_computing_publication_material 'SHELXTL (Sheldrick, 2008)'
_computing_structure_refinement 'SHELXL97 (Sheldrick, 2008)'
_computing_structure_solution 'SHELXS97 (Sheldrick, 2008)'
_diffrn_ambient_temperature 298(2)
_diffrn_measured_fraction_theta_full 0.999
_diffrn_measured_fraction_theta_max 0.999
_diffrn_measurement_device_type 'Bruker SMART APEX CCD'
_diffrn_measurement_method '\f and \w scans'
_diffrn_radiation_monochromator graphite
_diffrn_radiation_source 'fine-focus sealed tube'
_diffrn_radiation_type MoK\a
_diffrn_radiation_wavelength 0.71073
_diffrn_reflns_av_R_equivalents 0.0279
_diffrn_reflns_av_sigmaI/netI 0.0526
_diffrn_reflns_limit_h_max 7
_diffrn_reflns_limit_h_min -11
_diffrn_reflns_limit_k_max 9
_diffrn_reflns_limit_k_min -9
_diffrn_reflns_limit_l_max 12
_diffrn_reflns_limit_l_min -12
_diffrn_reflns_number 3778
_diffrn_reflns_theta_full 25.50
_diffrn_reflns_theta_max 25.50
_diffrn_reflns_theta_min 2.32
_exptl_absorpt_coefficient_mu 1.493
_exptl_absorpt_correction_T_max 0.8650
_exptl_absorpt_correction_T_min 0.8412
_exptl_absorpt_correction_type multi-scan
_exptl_absorpt_process_details '(SADABS; Bruker, 2003)'
_exptl_crystal_colour blue
_exptl_crystal_density_diffrn 1.591
_exptl_crystal_density_method 'not measured'
_exptl_crystal_description block
_exptl_crystal_F_000 366
_exptl_crystal_size_max 0.12
_exptl_crystal_size_mid 0.10
_exptl_crystal_size_min 0.10
_refine_diff_density_max 1.200
_refine_diff_density_min -0.569
_refine_ls_abs_structure_details 'Flack (1983), 912 Friedel pairs'
_refine_ls_abs_structure_Flack 0.43(3)
_refine_ls_extinction_method none
_refine_ls_goodness_of_fit_ref 1.102
_refine_ls_hydrogen_treatment constr
_refine_ls_matrix_type full
_refine_ls_number_parameters 203
_refine_ls_number_reflns 2305
_refine_ls_number_restraints 2
_refine_ls_restrained_S_all 1.101
_refine_ls_R_factor_all 0.0521
_refine_ls_R_factor_gt 0.0504
_refine_ls_shift/su_max 0.000
_refine_ls_shift/su_mean 0.000
_refine_ls_structure_factor_coef Fsqd
_refine_ls_weighting_details 'calc w=1/[\s^2^(Fo^2^)+(0.0642P)^2^+0.3262P] where P=(Fo^2^+2Fc^2^)/3'
_refine_ls_weighting_scheme calc
_refine_ls_wR_factor_gt 0.1165
_refine_ls_wR_factor_ref 0.1177
_reflns_number_gt 2226
_reflns_number_total 2305
_reflns_threshold_expression I>2\s(I)
_cod_data_source_file lx2203.cif
_cod_data_source_block I
_cod_original_sg_symbol_H-M 'P c'
_cod_database_code 2233247
_cod_database_fobs_code 2233247

loop_
_symmetry_equiv_pos_as_xyz
'x, y, z'
'x, -y, z+1/2'

loop_
_atom_site_type_symbol
_atom_site_label
_atom_site_fract_x
_atom_site_fract_y
_atom_site_fract_z
_atom_site_U_iso_or_equiv
_atom_site_adp_type
_atom_site_calc_flag
_atom_site_refinement_flags
_atom_site_occupancy
_atom_site_symmetry_multiplicity
Cu Cu1 0.61030(11) 0.52089(7) 0.66628(10) 0.0291(2) Uani d . 1 2
N N1 -0.1787(6) 0.3833(6) 0.1934(5) 0.0305(12) Uani d . 1 2
N N2 0.4051(5) 0.4089(6) 0.6244(4) 0.0268(11) Uani d . 1 2
N N3 0.2208(7) 0.2714(9) 0.7028(5) 0.0482(16) Uani d . 1 2
O O1 0.5280(5) 0.7024(5) 0.5469(4) 0.0314(10) Uani d . 1 2
O O2 0.4417(8) 0.8581(8) 0.6826(5) 0.0735(19) Uani d . 1 2
O O3 0.7014(5) 0.3218(5) 0.7628(4) 0.0334(10) Uani d . 1 2
O O4 0.7659(6) 0.2455(7) 0.5853(4) 0.0545(14) Uani d . 1 2
O O5 0.5716(6) 0.6364(6) 0.8582(4) 0.0468(12) Uani d . 1 2
H H5A 0.6520 0.6362 0.9166 0.070 Uiso calc R 1 2
H H5B 0.5193 0.7202 0.8342 0.070 Uiso d R 1 2
C C1 -0.1278(8) 0.3318(7) 0.0925(6) 0.0324(14) Uani d . 1 2
H H1 -0.1942 0.3295 0.0084 0.039 Uiso calc R 1 2
C C2 0.0175(9) 0.2835(9) 0.1108(6) 0.0374(16) Uani d . 1 2
H H2 0.0487 0.2476 0.0388 0.045 Uiso calc R 1 2
C C3 0.1209(9) 0.2859(8) 0.2328(6) 0.0370(16) Uani d . 1 2
H H3 0.2219 0.2558 0.2442 0.044 Uiso calc R 1 2
C C4 0.0683(7) 0.3352(7) 0.3387(6) 0.0266(13) Uani d . 1 2
C C5 -0.0823(7) 0.3815(7) 0.3133(6) 0.0268(13) Uani d . 1 2
H H5 -0.1184 0.4131 0.3838 0.032 Uiso calc R 1 2
C C6 0.3104(7) 0.4091(7) 0.5014(6) 0.0277(13) Uani d . 1 2
H H6 0.3416 0.4589 0.4338 0.033 Uiso calc R 1 2
C C7 0.1690(7) 0.3374(7) 0.4744(6) 0.0264(12) Uani d . 1 2
C C8 0.1251(8) 0.2725(8) 0.5788(6) 0.0377(15) Uani d . 1 2
H H8 0.0278 0.2284 0.5643 0.045 Uiso calc R 1 2
C C9 0.3576(8) 0.3358(8) 0.7159(6) 0.0348(15) Uani d . 1 2
H H9 0.4267 0.3281 0.7987 0.042 Uiso calc R 1 2
C C10 0.4699(8) 0.8334(8) 0.5766(5) 0.0347(15) Uani d . 1 2
C C11 0.4311(13) 0.9693(10) 0.4751(9) 0.070(3) Uani d . 1 2
H H11A 0.4048 1.0693 0.5140 0.105 Uiso calc R 1 2
H H11B 0.3465 0.9346 0.4040 0.105 Uiso calc R 1 2
H H11C 0.5172 0.9909 0.4424 0.105 Uiso calc R 1 2
C C12 0.7641(8) 0.2209(9) 0.6993(6) 0.0362(14) Uani d . 1 2
C C13 0.8361(11) 0.0699(10) 0.7730(8) 0.063(2) Uani d . 1 2
H H13A 0.9396 0.0946 0.8194 0.095 Uiso calc R 1 2
H H13B 0.8337 -0.0202 0.7125 0.095 Uiso calc R 1 2
H H13C 0.7814 0.0379 0.8345 0.095 Uiso calc R 1 2

loop_
_atom_site_aniso_label
_atom_site_aniso_U_11
_atom_site_aniso_U_22
_atom_site_aniso_U_33
_atom_site_aniso_U_12
_atom_site_aniso_U_13
_atom_site_aniso_U_23
Cu1 0.0200(3) 0.0287(3) 0.0328(3) -0.0013(5) -0.0025(2) 0.0095(5)
N1 0.025(3) 0.032(3) 0.029(3) 0.001(2) -0.003(2) -0.003(2)
N2 0.018(3) 0.031(2) 0.030(3) -0.003(2) 0.005(2) 0.001(2)
N3 0.029(4) 0.075(4) 0.039(3) -0.011(3) 0.006(3) 0.008(3)
O1 0.034(3) 0.032(2) 0.025(2) 0.0038(18) 0.0027(18) 0.0034(17)
O2 0.083(5) 0.091(5) 0.049(3) 0.036(4) 0.023(3) -0.002(3)
O3 0.028(3) 0.036(2) 0.033(2) 0.0060(18) 0.0029(19) 0.0076(18)
O4 0.057(4) 0.072(3) 0.032(3) 0.004(3) 0.009(2) -0.002(2)
O5 0.048(3) 0.052(3) 0.044(3) -0.004(2) 0.019(2) -0.012(2)
C1 0.037(4) 0.040(3) 0.020(3) -0.005(3) 0.006(3) -0.006(2)
C2 0.031(4) 0.056(4) 0.029(3) -0.003(3) 0.015(3) -0.007(3)
C3 0.034(4) 0.047(4) 0.035(3) 0.003(3) 0.019(3) -0.003(3)
C4 0.017(3) 0.026(3) 0.033(3) 0.002(2) 0.002(2) 0.002(2)
C5 0.026(3) 0.028(3) 0.025(3) 0.004(2) 0.005(2) -0.007(2)
C6 0.022(3) 0.033(3) 0.026(3) 0.000(2) 0.003(2) -0.002(2)
C7 0.021(3) 0.031(3) 0.026(3) 0.004(2) 0.005(2) 0.002(2)
C8 0.017(3) 0.055(4) 0.038(3) -0.005(3) 0.003(3) 0.002(3)
C9 0.031(4) 0.042(4) 0.028(3) 0.000(3) 0.003(3) 0.000(3)
C10 0.035(4) 0.044(3) 0.023(3) 0.000(3) 0.005(3) -0.006(2)
C11 0.084(7) 0.041(4) 0.073(6) 0.009(4) 0.002(5) 0.012(4)
C12 0.023(3) 0.053(4) 0.028(3) -0.004(3) -0.001(3) -0.003(3)
C13 0.074(6) 0.046(4) 0.063(5) 0.022(4) 0.008(4) 0.004(4)

loop_
_atom_type_symbol
_atom_type_description
_atom_type_scat_dispersion_real
_atom_type_scat_dispersion_imag
_atom_type_scat_source
C C 0.0033 0.0016 'International Tables Vol C Tables 4.2.6.8 and 6.1.1.4'
H H 0.0000 0.0000 'International Tables Vol C Tables 4.2.6.8 and 6.1.1.4'
N N 0.0061 0.0033 'International Tables Vol C Tables 4.2.6.8 and 6.1.1.4'
O O 0.0106 0.0060 'International Tables Vol C Tables 4.2.6.8 and 6.1.1.4'
Cu Cu 0.3201 1.2651 'International Tables Vol C Tables 4.2.6.8 and 6.1.1.4'

loop_
_geom_angle_atom_site_label_1
_geom_angle_atom_site_label_2
_geom_angle_atom_site_label_3
_geom_angle_site_symmetry_1
_geom_angle_site_symmetry_3
_geom_angle
O1 Cu1 O3 . . 170.9(2)
O1 Cu1 N2 . . 91.05(19)
O3 Cu1 N2 . . 89.44(19)
O1 Cu1 N1 . 2_665 89.60(19)
O3 Cu1 N1 . 2_665 88.9(2)
N2 Cu1 N1 . 2_665 173.7(2)
O1 Cu1 O5 . . 98.41(17)
O3 Cu1 O5 . . 90.70(18)
N2 Cu1 O5 . . 90.64(19)
N1 Cu1 O5 2_665 . 95.44(19)
C5 N1 C1 . . 118.1(5)
C5 N1 Cu1 . 2_464 119.6(4)
C1 N1 Cu1 . 2_464 122.1(4)
C9 N2 C6 . . 117.4(5)
C9 N2 Cu1 . . 121.1(4)
C6 N2 Cu1 . . 121.5(4)
C9 N3 C8 . . 115.9(6)
C10 O1 Cu1 . . 125.3(4)
C12 O3 Cu1 . . 115.3(4)
Cu1 O5 H5A . . 109.5
Cu1 O5 H5B . . 105.5
H5A O5 H5B . . 124.0
N1 C1 C2 . . 121.3(6)
N1 C1 H1 . . 119.3
C2 C1 H1 . . 119.3
C1 C2 C3 . . 121.8(7)
C1 C2 H2 . . 119.1
C3 C2 H2 . . 119.1
C2 C3 C4 . . 117.3(7)
C2 C3 H3 . . 121.4
C4 C3 H3 . . 121.4
C5 C4 C3 . . 117.9(5)
C5 C4 C7 . . 120.5(5)
C3 C4 C7 . . 121.6(5)
N1 C5 C4 . . 123.5(6)
N1 C5 H5 . . 118.3
C4 C5 H5 . . 118.3
N2 C6 C7 . . 121.2(6)
N2 C6 H6 . . 119.4
C7 C6 H6 . . 119.4
C6 C7 C8 . . 117.3(5)
C6 C7 C4 . . 120.4(5)
C8 C7 C4 . . 122.3(5)
N3 C8 C7 . . 121.5(6)
N3 C8 H8 . . 119.2
C7 C8 H8 . . 119.2
N2 C9 N3 . . 126.5(6)
N2 C9 H9 . . 116.8
N3 C9 H9 . . 116.8
O2 C10 O1 . . 124.8(6)
O2 C10 C11 . . 117.9(7)
O1 C10 C11 . . 117.3(6)
C10 C11 H11A . . 109.5
C10 C11 H11B . . 109.5
H11A C11 H11B . . 109.5
C10 C11 H11C . . 109.5
H11A C11 H11C . . 109.5
H11B C11 H11C . . 109.5
O4 C12 O3 . . 123.0(6)
O4 C12 C13 . . 121.4(7)
O3 C12 C13 . . 115.6(6)
C12 C13 H13A . . 109.5
C12 C13 H13B . . 109.5
H13A C13 H13B . . 109.5
C12 C13 H13C . . 109.5
H13A C13 H13C . . 109.5
H13B C13 H13C . . 109.5

loop_
_geom_bond_atom_site_label_1
_geom_bond_atom_site_label_2
_geom_bond_site_symmetry_2
_geom_bond_distance
Cu1 O1 . 1.935(4)
Cu1 O3 . 1.950(4)
Cu1 N2 . 2.016(5)
Cu1 N1 2_665 2.023(5)
Cu1 O5 . 2.347(4)
N1 C5 . 1.332(7)
N1 C1 . 1.343(8)
N1 Cu1 2_464 2.023(5)
N2 C9 . 1.306(8)
N2 C6 . 1.350(7)
N3 C9 . 1.325(9)
N3 C8 . 1.362(8)
O1 C10 . 1.253(7)
O2 C10 . 1.236(8)
O3 C12 . 1.283(8)
O4 C12 . 1.228(8)
O5 H5A . 0.8200
O5 H5B . 0.8218
C1 C2 . 1.346(10)
C1 H1 . 0.9300
C2 C3 . 1.375(9)
C2 H2 . 0.9300
C3 C4 . 1.395(9)
C3 H3 . 0.9300
C4 C5 . 1.380(8)
C4 C7 . 1.478(7)
C5 H5 . 0.9300
C6 C7 . 1.372(8)
C6 H6 . 0.9300
C7 C8 . 1.378(9)
C8 H8 . 0.9300
C9 H9 . 0.9300
C10 C11 . 1.500(10)
C11 H11A . 0.9600
C11 H11B . 0.9600
C11 H11C . 0.9600
C12 C13 . 1.488(10)
C13 H13A . 0.9600
C13 H13B . 0.9600
C13 H13C . 0.9600

loop_
_geom_hbond_atom_site_label_D
_geom_hbond_atom_site_label_H
_geom_hbond_atom_site_label_A
_geom_hbond_site_symmetry_A
_geom_hbond_distance_DH
_geom_hbond_distance_HA
_geom_hbond_distance_DA
_geom_hbond_angle_DHA
O5 H5A O4 2_565 0.82 2.04 2.734(7) 142.8
O5 H5B O2 . 0.82 1.92 2.606(7) 141.1

loop_
_geom_torsion_atom_site_label_1
_geom_torsion_atom_site_label_2
_geom_torsion_atom_site_label_3
_geom_torsion_atom_site_label_4
_geom_torsion_site_symmetry_1
_geom_torsion
O1 Cu1 N2 C9 . -140.6(5)
O3 Cu1 N2 C9 . 48.5(5)
N1 Cu1 N2 C9 2_665 123.5(18)
O5 Cu1 N2 C9 . -42.2(5)
O1 Cu1 N2 C6 . 38.1(4)
O3 Cu1 N2 C6 . -132.8(4)
N1 Cu1 N2 C6 2_665 -58(2)
O5 Cu1 N2 C6 . 136.5(4)
O3 Cu1 O1 C10 . -178.3(11)
N2 Cu1 O1 C10 . 88.7(5)
N1 Cu1 O1 C10 2_665 -97.5(5)
O5 Cu1 O1 C10 . -2.1(5)
O1 Cu1 O3 C12 . 5.4(16)
N2 Cu1 O3 C12 . 98.5(5)
N1 Cu1 O3 C12 2_665 -75.4(5)
O5 Cu1 O3 C12 . -170.9(4)
C5 N1 C1 C2 . -1.7(9)
Cu1 N1 C1 C2 2_464 173.5(5)
N1 C1 C2 C3 . -0.6(11)
C1 C2 C3 C4 . 2.1(11)
C2 C3 C4 C5 . -1.4(9)
C2 C3 C4 C7 . 178.2(6)
C1 N1 C5 C4 . 2.4(8)
Cu1 N1 C5 C4 2_464 -172.9(4)
C3 C4 C5 N1 . -0.8(9)
C7 C4 C5 N1 . 179.5(5)
C9 N2 C6 C7 . 0.9(8)
Cu1 N2 C6 C7 . -177.9(4)
N2 C6 C7 C8 . 3.0(8)
N2 C6 C7 C4 . -178.5(5)
C5 C4 C7 C6 . -132.9(6)
C3 C4 C7 C6 . 47.5(8)
C5 C4 C7 C8 . 45.5(8)
C3 C4 C7 C8 . -134.1(6)
C9 N3 C8 C7 . -0.2(10)
C6 C7 C8 N3 . -3.4(9)
C4 C7 C8 N3 . 178.2(6)
C6 N2 C9 N3 . -5.1(10)
Cu1 N2 C9 N3 . 173.6(6)
C8 N3 C9 N2 . 4.8(10)
Cu1 O1 C10 O2 . -8.3(10)
Cu1 O1 C10 C11 . 172.2(5)
Cu1 O3 C12 O4 . -0.8(9)
Cu1 O3 C12 C13 . 179.0(5)
